data_1574199
loop_
_publ_author_name
'Mandal, Souvik'
'Zhou, Xiaoguang'
'Bruch, Quinton J.'
'Allen, Rachel N.'
'Giordano, Laurence W.'
'Walker, Nicholas J. I.'
'Emge, Thomas J.'
'Hasanayn, Faraj'
'Miller, Alexander J. M.'
'Malakar, Santanu'
'Goldman, Alan S.'

_publ_section_title
;
 Dinitrogen reduction to ammonia with a pincer-Mo complex: new insights
 into the mechanism of nitride-to-ammonia conversion
;
_journal_issue 17
_journal_name_full 'Chemical Science'
_journal_page_first 7347
_journal_page_last 7365
_journal_paper_doi 10.1039/D5SC00454C
_journal_volume 16
_journal_year 2025
_chemical_formula_sum 'C38 H63.5 Mo N5 O0.75 P2 S'
_chemical_formula_weight 792.37
_space_group_crystal_system orthorhombic
_space_group_IT_number 54
_space_group_name_Hall '-P 2a 2ac'
_space_group_name_H-M_alt 'P c c a'
_atom_sites_solution_hydrogens geom
_audit_block_doi 10.5517/ccdc.csd.cc2j5klw
_audit_creation_method SHELXL-2018/3
_audit_update_record
;
2024-01-29 deposited with the CCDC.	2025-03-20 downloaded from the CCDC.
;
_cell_angle_alpha 90
_cell_angle_beta 90
_cell_angle_gamma 90
_cell_formula_units_Z 8
_cell_length_a 31.9495(3)
_cell_length_b 14.14073(19)
_cell_length_c 18.9898(2)
_cell_measurement_reflns_used 25190
_cell_measurement_temperature 100(2)
_cell_measurement_theta_max 75.5750
_cell_measurement_theta_min 3.1600
_cell_volume 8579.39(17)
_computing_cell_refinement 'CrysAlisPro 1.171.42.49 (Rigaku OD, 2022)'
_computing_data_collection 'CrysAlisPro 1.171.42.49 (Rigaku OD, 2022)'
_computing_data_reduction 'CrysAlisPro 1.171.42.49 (Rigaku OD, 2022)'
_computing_structure_refinement 'SHELXL-2018/3 (Sheldrick, 2018)'
_diffrn_ambient_temperature 100(2)
_diffrn_detector_area_resol_mean 10.0000
_diffrn_measured_fraction_theta_full 0.995
_diffrn_measured_fraction_theta_max 0.923
_diffrn_measurement_device_type 'XtaLAB Synergy, Dualflex, HyPix'
_diffrn_measurement_method '\w scans'
_diffrn_radiation_type CuK\a
_diffrn_radiation_wavelength 1.54184
_diffrn_reflns_av_R_equivalents 0.0674
_diffrn_reflns_av_unetI/netI 0.0389
_diffrn_reflns_Laue_measured_fraction_full 0.995
_diffrn_reflns_Laue_measured_fraction_max 0.923
_diffrn_reflns_limit_h_max 40
_diffrn_reflns_limit_h_min -40
_diffrn_reflns_limit_k_max 17
_diffrn_reflns_limit_k_min -17
_diffrn_reflns_limit_l_max 13
_diffrn_reflns_limit_l_min -23
_diffrn_reflns_number 65614
_diffrn_reflns_point_group_measured_fraction_full 0.995
_diffrn_reflns_point_group_measured_fraction_max 0.923
_diffrn_reflns_theta_full 67.684
_diffrn_reflns_theta_max 79.364
_diffrn_reflns_theta_min 3.125
_diffrn_source 'micro-focus sealed X-ray tube'
_exptl_absorpt_coefficient_mu 3.905
_exptl_absorpt_correction_T_max 1.000
_exptl_absorpt_correction_T_min 0.374
_exptl_absorpt_correction_type gaussian
_exptl_absorpt_process_details
; 
CrysAlisPro 1.171.42.49 (Rigaku Oxford Diffraction, 2022) 
Numerical absorption correction based on gaussian integration over 
a multifaceted crystal model 
Empirical absorption correction using spherical harmonics, 
implemented in SCALE3 ABSPACK scaling algorithm. 
;
_exptl_crystal_colour 'dark red'
_exptl_crystal_density_diffrn 1.227
_exptl_crystal_description rod
_exptl_crystal_F_000 3364
_exptl_crystal_size_max 0.240
_exptl_crystal_size_mid 0.040
_exptl_crystal_size_min 0.020
_refine_diff_density_max 0.971
_refine_diff_density_min -0.582
_refine_diff_density_rms 0.086
_refine_ls_extinction_method none
_refine_ls_goodness_of_fit_ref 1.109
_refine_ls_hydrogen_treatment constr
_refine_ls_matrix_type full
_refine_ls_number_parameters 548
_refine_ls_number_reflns 8599
_refine_ls_number_restraints 1077
_refine_ls_restrained_S_all 1.052
_refine_ls_R_factor_all 0.0667
_refine_ls_R_factor_gt 0.0546
_refine_ls_shift/su_max 0.001
_refine_ls_shift/su_mean 0.000
_refine_ls_structure_factor_coef Fsqd
_refine_ls_weighting_details 'w=1/[\s^2^(Fo^2^)+(0.0445P)^2^+23.6139P] where P=(Fo^2^+2Fc^2^)/3'
_refine_ls_weighting_scheme calc
_refine_ls_wR_factor_gt 0.1249
_refine_ls_wR_factor_ref 0.1318
_reflns_Friedel_coverage 0.000
_reflns_number_gt 7253
_reflns_number_total 8599
_reflns_threshold_expression 'I > 2\s(I)'
_cod_data_source_file d5sc00454c3.cif
_cod_data_source_block SM-647a_Pcca_faces
_cod_depositor_comments 'Adding full bibliography for 1574195--1574200.cif.'
_cod_original_formula_sum 'C38 H63.50 Mo N5 O0.75 P2 S'
_cod_database_code 1574199
_shelx_shelxl_version_number 2018/3
_shelx_space_group_comment
; 
The symmetry employed for this shelxl refinement is uniquely defined 
by the following loop, which should always be used as a source of 
symmetry information in preference to the above space-group names. 
They are only intended as comments. 
;
_shelx_estimated_absorpt_t_min 0.454
_shelx_estimated_absorpt_t_max 0.926

loop_
_space_group_symop_operation_xyz
'x, y, z'
'-x+1/2, -y, z'
'-x, y, -z+1/2'
'x+1/2, -y, -z+1/2'
'-x, -y, -z'
'x-1/2, y, -z'
'x, -y, z-1/2'
'-x-1/2, y, z-1/2'

loop_
_atom_site_label
_atom_site_type_symbol
_atom_site_fract_x
_atom_site_fract_y
_atom_site_fract_z
_atom_site_U_iso_or_equiv
_atom_site_adp_type
_atom_site_occupancy
_atom_site_site_symmetry_order
_atom_site_calc_flag
_atom_site_refinement_flags_posn
_atom_site_refinement_flags_adp
_atom_site_refinement_flags_occupancy
_atom_site_disorder_assembly
_atom_site_disorder_group
Mo1 Mo 0.29705(2) 0.34805(2) 0.63910(2) 0.02491(10) Uani 1 1 d . U . . .
S1 S 0.33710(3) 0.20780(6) 0.63468(4) 0.02395(19) Uani 1 1 d . U . . .
P1 P 0.26268(3) 0.25337(7) 0.73016(5) 0.0280(2) Uani 1 1 d . U . . .
P2 P 0.35358(3) 0.39748(8) 0.56128(5) 0.0305(2) Uani 1 1 d . U . . .
N1 N 0.26052(9) 0.4686(2) 0.64197(16) 0.0277(7) Uani 1 1 d . U . . .
N2 N 0.33570(10) 0.3911(2) 0.71863(17) 0.0309(7) Uani 1 1 d . U . . .
N3 N 0.35821(12) 0.4087(3) 0.7611(2) 0.0430(9) Uani 1 1 d . U . . .
N4 N 0.26196(10) 0.3014(2) 0.55750(16) 0.0299(7) Uani 1 1 d . U . . .
N5 N 0.24427(12) 0.2743(3) 0.51124(19) 0.0419(9) Uani 1 1 d . U . . .
C1 C 0.33981(11) 0.1620(3) 0.72227(18) 0.0244(7) Uani 1 1 d . U . . .
C2 C 0.30607(12) 0.1809(3) 0.7669(2) 0.0278(8) Uani 1 1 d . U . . .
C3 C 0.30824(12) 0.1465(3) 0.8357(2) 0.0310(8) Uani 1 1 d . U . . .
H3 H 0.285393 0.157148 0.866698 0.037 Uiso 1 1 calc R U . . .
C4 C 0.34307(12) 0.0969(3) 0.8601(2) 0.0295(8) Uani 1 1 d . U . . .
C5 C 0.37571(12) 0.0810(3) 0.81344(19) 0.0273(8) Uani 1 1 d . U . . .
H5 H 0.399624 0.047598 0.829779 0.033 Uiso 1 1 calc R U . . .
C6 C 0.37507(11) 0.1116(3) 0.74400(19) 0.0252(7) Uani 1 1 d . U . . .
C7 C 0.39093(11) 0.2412(3) 0.62591(18) 0.0257(8) Uani 1 1 d . U . . .
C8 C 0.39904(12) 0.3268(3) 0.59184(19) 0.0284(8) Uani 1 1 d . U . . .
C9 C 0.44073(12) 0.3548(3) 0.5854(2) 0.0319(8) Uani 1 1 d . U . . .
H9 H 0.447129 0.411568 0.560906 0.038 Uiso 1 1 calc R U . . .
C10 C 0.47316(12) 0.3015(3) 0.6140(2) 0.0334(9) Uani 1 1 d . U . . .
C11 C 0.46346(12) 0.2175(3) 0.6480(2) 0.0314(8) Uani 1 1 d . U . . .
H11 H 0.485543 0.181017 0.667588 0.038 Uiso 1 1 calc R U . . .
C12 C 0.42219(12) 0.1844(3) 0.65445(19) 0.0278(8) Uani 1 1 d . U . . .
C13 C 0.41068(12) 0.0914(3) 0.69194(19) 0.0279(8) Uani 1 1 d . U . . .
C14 C 0.39547(12) 0.0180(3) 0.6381(2) 0.0321(8) Uani 1 1 d . U . . .
H14A H 0.370619 0.042182 0.613838 0.048 Uiso 1 1 calc R U . . .
H14B H 0.388424 -0.040977 0.662521 0.048 Uiso 1 1 calc R U . . .
H14C H 0.417674 0.005874 0.603674 0.048 Uiso 1 1 calc R U . . .
C15 C 0.44868(12) 0.0475(3) 0.7286(2) 0.0323(9) Uani 1 1 d . U . . .
H15A H 0.440390 -0.011830 0.751379 0.048 Uiso 1 1 calc R U . . .
H15B H 0.459390 0.091452 0.764230 0.048 Uiso 1 1 calc R U . . .
H15C H 0.470585 0.034745 0.693774 0.048 Uiso 1 1 calc R U . . .
C16 C 0.34578(13) 0.0616(3) 0.9362(2) 0.0330(9) Uani 1 1 d . U . . .
C17 C 0.35827(19) 0.1433(4) 0.9829(3) 0.0545(13) Uani 1 1 d . U . . .
H17A H 0.385772 0.166996 0.968322 0.082 Uiso 1 1 calc R U . . .
H17B H 0.359616 0.121991 1.031901 0.082 Uiso 1 1 calc R U . . .
H17C H 0.337521 0.194056 0.978606 0.082 Uiso 1 1 calc R U . . .
C18 C 0.30427(17) 0.0199(4) 0.9598(3) 0.0583(15) Uani 1 1 d . U . . .
H18A H 0.294609 -0.026126 0.924820 0.087 Uiso 1 1 calc R U . . .
H18B H 0.283516 0.070597 0.964393 0.087 Uiso 1 1 calc R U . . .
H18C H 0.307885 -0.011566 1.005353 0.087 Uiso 1 1 calc R U . . .
C19 C 0.3784(2) -0.0174(4) 0.9436(3) 0.0651(17) Uani 1 1 d . U . . .
H19A H 0.373236 -0.066019 0.907899 0.098 Uiso 1 1 calc R U . . .
H19B H 0.376359 -0.045539 0.990614 0.098 Uiso 1 1 calc R U . . .
H19C H 0.406503 0.009045 0.936967 0.098 Uiso 1 1 calc R U . . .
C20 C 0.51846(13) 0.3387(3) 0.6081(3) 0.0426(11) Uani 1 1 d . U . . .
C21 C 0.54986(14) 0.2740(4) 0.6453(3) 0.0592(15) Uani 1 1 d . U . . .
H21A H 0.548461 0.210581 0.624690 0.089 Uiso 1 1 calc R U . . .
H21B H 0.543045 0.270618 0.695544 0.089 Uiso 1 1 calc R U . . .
H21C H 0.578174 0.299507 0.639454 0.089 Uiso 1 1 calc R U . . .
C22 C 0.53078(15) 0.3445(4) 0.5307(3) 0.0571(14) Uani 1 1 d . U . . .
H22A H 0.528524 0.281609 0.509302 0.086 Uiso 1 1 calc R U . . .
H22B H 0.559690 0.367015 0.526849 0.086 Uiso 1 1 calc R U . . .
H22C H 0.512052 0.388408 0.506249 0.086 Uiso 1 1 calc R U . . .
C23 C 0.52084(17) 0.4370(4) 0.6414(3) 0.0634(15) Uani 1 1 d . U . . .
H23A H 0.549697 0.460302 0.639004 0.095 Uiso 1 1 calc R U . . .
H23B H 0.511963 0.433431 0.690687 0.095 Uiso 1 1 calc R U . . .
H23C H 0.502385 0.480369 0.615716 0.095 Uiso 1 1 calc R U . . .
C24 C 0.23829(13) 0.3081(3) 0.8094(2) 0.0357(9) Uani 1 1 d . U . . .
H24 H 0.229889 0.256848 0.842887 0.043 Uiso 1 1 calc R U . . .
C25 C 0.26811(15) 0.3745(3) 0.8464(2) 0.0400(10) Uani 1 1 d . U . . .
H25A H 0.293712 0.340345 0.859063 0.060 Uiso 1 1 calc R U . . .
H25B H 0.254846 0.399199 0.889154 0.060 Uiso 1 1 calc R U . . .
H25C H 0.275123 0.427156 0.814960 0.060 Uiso 1 1 calc R U . . .
C26 C 0.19898(14) 0.3615(4) 0.7856(3) 0.0474(12) Uani 1 1 d . U . . .
H26A H 0.206232 0.404597 0.747039 0.071 Uiso 1 1 calc R U . . .
H26B H 0.187688 0.397905 0.825165 0.071 Uiso 1 1 calc R U . . .
H26C H 0.177911 0.316151 0.769262 0.071 Uiso 1 1 calc R U . . .
C27A C 0.2244(10) 0.156(2) 0.6990(7) 0.0304(16) Uani 0.523(7) 1 d D U P A 1
H27A H 0.200843 0.190163 0.675440 0.037 Uiso 0.523(7) 1 calc R U P A 1
C28A C 0.2046(16) 0.101(4) 0.7597(12) 0.038(3) Uani 0.523(7) 1 d D U P A 1
H28A H 0.188349 0.144601 0.789256 0.057 Uiso 0.523(7) 1 calc R U P A 1
H28B H 0.226607 0.071572 0.788040 0.057 Uiso 0.523(7) 1 calc R U P A 1
H28C H 0.186036 0.052180 0.740774 0.057 Uiso 0.523(7) 1 calc R U P A 1
C29A C 0.2424(2) 0.0904(6) 0.6436(4) 0.0344(13) Uani 0.523(7) 1 d D U P A 1
H29A H 0.251690 0.127551 0.602886 0.052 Uiso 0.523(7) 1 calc R U P A 1
H29B H 0.220928 0.045220 0.628666 0.052 Uiso 0.523(7) 1 calc R U P A 1
H29C H 0.266327 0.055996 0.663355 0.052 Uiso 0.523(7) 1 calc R U P A 1
C27B C 0.2245(11) 0.164(2) 0.7099(8) 0.0304(16) Uani 0.477(7) 1 d D U P A 2
H27B H 0.240205 0.118357 0.679188 0.037 Uiso 0.477(7) 1 calc R U P A 2
C28B C 0.2087(18) 0.102(5) 0.7700(13) 0.038(3) Uani 0.477(7) 1 d D U P A 2
H28D H 0.232435 0.079368 0.798157 0.057 Uiso 0.477(7) 1 calc R U P A 2
H28E H 0.193639 0.047001 0.750612 0.057 Uiso 0.477(7) 1 calc R U P A 2
H28F H 0.189694 0.138332 0.799934 0.057 Uiso 0.477(7) 1 calc R U P A 2
C29B C 0.1896(3) 0.1987(7) 0.6631(5) 0.0344(13) Uani 0.477(7) 1 d D U P A 2
H29D H 0.200735 0.245073 0.629644 0.052 Uiso 0.477(7) 1 calc R U P A 2
H29E H 0.167895 0.228474 0.692065 0.052 Uiso 0.477(7) 1 calc R U P A 2
H29F H 0.177491 0.145342 0.637209 0.052 Uiso 0.477(7) 1 calc R U P A 2
C31 C 0.37372(14) 0.5207(3) 0.5595(3) 0.0470(12) Uani 1 1 d . U . . .
H31 H 0.399681 0.522485 0.530116 0.056 Uiso 1 1 calc R U . . .
C32 C 0.38411(18) 0.5569(4) 0.6325(3) 0.0593(14) Uani 1 1 d . U . . .
H32A H 0.405261 0.515829 0.654042 0.089 Uiso 1 1 calc R U . . .
H32B H 0.358764 0.556686 0.661567 0.089 Uiso 1 1 calc R U . . .
H32C H 0.395042 0.621466 0.629169 0.089 Uiso 1 1 calc R U . . .
C33 C 0.34047(17) 0.5834(4) 0.5248(4) 0.0729(19) Uani 1 1 d . U . . .
H33A H 0.349249 0.649752 0.527431 0.109 Uiso 1 1 calc R U . . .
H33B H 0.313741 0.575601 0.549432 0.109 Uiso 1 1 calc R U . . .
H33C H 0.337162 0.565070 0.475354 0.109 Uiso 1 1 calc R U . . .
C34 C 0.35148(13) 0.3666(4) 0.4658(2) 0.0393(10) Uani 1 1 d . U . . .
H34 H 0.324881 0.393945 0.446921 0.047 Uiso 1 1 calc R U . . .
C35 C 0.34882(15) 0.2609(4) 0.4555(2) 0.0457(11) Uani 1 1 d . U . . .
H35A H 0.344303 0.246953 0.405496 0.069 Uiso 1 1 calc R U . . .
H35B H 0.325444 0.235715 0.483117 0.069 Uiso 1 1 calc R U . . .
H35C H 0.374986 0.231462 0.471102 0.069 Uiso 1 1 calc R U . . .
C36 C 0.38734(14) 0.4074(5) 0.4207(2) 0.0549(14) Uani 1 1 d . U . . .
H36A H 0.384878 0.383828 0.372373 0.082 Uiso 1 1 calc R U . . .
H36B H 0.414285 0.387629 0.440535 0.082 Uiso 1 1 calc R U . . .
H36C H 0.385656 0.476572 0.420652 0.082 Uiso 1 1 calc R U . . .
C40A C 0.502(2) 0.046(3) 1.0256(17) 0.081(5) Uani 0.25 1 d D U P B 1
H40A H 0.506490 0.040568 1.076499 0.122 Uiso 0.25 1 calc R U P B 1
H40B H 0.524801 0.082548 1.004557 0.122 Uiso 0.25 1 calc R U P B 1
H40C H 0.475287 0.078463 1.016920 0.122 Uiso 0.25 1 calc R U P B 1
C41A C 0.501(3) -0.051(3) 0.9934(14) 0.083(4) Uani 0.25 1 d D U P B 1
H41A H 0.527372 -0.083774 1.002528 0.100 Uiso 0.25 1 calc R U P B 1
H41B H 0.477737 -0.087869 1.014921 0.100 Uiso 0.25 1 calc R U P B 1
O42A O 0.4941(6) -0.0427(13) 0.9211(9) 0.074(4) Uani 0.25 1 d D U P B 1
C43A C 0.5004(7) -0.1314(15) 0.8903(14) 0.080(5) Uani 0.25 1 d D U P B 1
H43A H 0.526023 -0.160688 0.909937 0.096 Uiso 0.25 1 calc R U P B 1
H43B H 0.504374 -0.123957 0.838853 0.096 Uiso 0.25 1 calc R U P B 1
C44A C 0.4636(8) -0.1942(18) 0.9040(19) 0.090(7) Uani 0.25 1 d D U P B 1
H44A H 0.468350 -0.256090 0.882184 0.135 Uiso 0.25 1 calc R U P B 1
H44B H 0.459944 -0.202183 0.954921 0.135 Uiso 0.25 1 calc R U P B 1
H44C H 0.438335 -0.165519 0.883965 0.135 Uiso 0.25 1 calc R U P B 1
C40B C 0.500(2) 0.0288(18) 0.997(2) 0.081(5) Uani 0.25 1 d D U P C 2
H40D H 0.510400 0.037380 1.045353 0.122 Uiso 0.25 1 calc R U P C 2
H40E H 0.518520 0.059475 0.963838 0.122 Uiso 0.25 1 calc R U P C 2
H40F H 0.471729 0.057218 0.993868 0.122 Uiso 0.25 1 calc R U P C 2
C41B C 0.4969(19) -0.0747(18) 0.9811(16) 0.083(4) Uani 0.25 1 d D U P C 2
H41C H 0.524961 -0.103903 0.985135 0.100 Uiso 0.25 1 calc R U P C 2
H41D H 0.478050 -0.106166 1.015243 0.100 Uiso 0.25 1 calc R U P C 2
O42B O 0.4816(7) -0.0867(15) 0.9129(11) 0.103(5) Uani 0.25 1 d D U P C 2
C43B C 0.4786(13) -0.1835(17) 0.8996(15) 0.106(7) Uani 0.25 1 d D U P C 2
H43C H 0.460742 -0.213797 0.935812 0.127 Uiso 0.25 1 calc R U P C 2
H43D H 0.506716 -0.212609 0.901861 0.127 Uiso 0.25 1 calc R U P C 2
C44B C 0.4600(11) -0.199(2) 0.8283(15) 0.109(7) Uani 0.25 1 d D U P C 2
H44D H 0.457941 -0.266866 0.818950 0.164 Uiso 0.25 1 calc R U P C 2
H44E H 0.432063 -0.170496 0.826470 0.164 Uiso 0.25 1 calc R U P C 2
H44F H 0.477926 -0.169311 0.792601 0.164 Uiso 0.25 1 calc R U P C 2
C51A C 0.4251(6) -0.2371(19) 0.7685(17) 0.075(7) Uani 0.25 1 d D U P D 3
H51A H 0.399591 -0.275573 0.767017 0.113 Uiso 0.25 1 calc R U P D 3
H51B H 0.424221 -0.195550 0.809842 0.113 Uiso 0.25 1 calc R U P D 3
H51C H 0.426891 -0.198583 0.725719 0.113 Uiso 0.25 1 calc R U P D 3
C52A C 0.4627(6) -0.3006(14) 0.7732(18) 0.080(6) Uani 0.25 1 d D U P D 3
H52A H 0.461010 -0.340006 0.816180 0.096 Uiso 0.25 1 calc R U P D 3
H52B H 0.463689 -0.343049 0.731769 0.096 Uiso 0.25 1 calc R U P D 3
O53A O 0.4984(4) -0.2441(11) 0.7753(8) 0.073(4) Uani 0.25 1 d D U P D 3
C54A C 0.5340(6) -0.2998(16) 0.7847(19) 0.089(7) Uani 0.25 1 d D U P D 3
H54A H 0.535261 -0.349062 0.747728 0.107 Uiso 0.25 1 calc R U P D 3
H54B H 0.532842 -0.331479 0.831140 0.107 Uiso 0.25 1 calc R U P D 3
C55A C 0.5720(7) -0.238(2) 0.781(2) 0.099(9) Uani 0.25 1 d D U P D 3
H55A H 0.597214 -0.275984 0.787105 0.149 Uiso 0.25 1 calc R U P D 3
H55B H 0.572993 -0.206779 0.734325 0.149 Uiso 0.25 1 calc R U P D 3
H55C H 0.570582 -0.189249 0.817483 0.149 Uiso 0.25 1 calc R U P D 3

loop_
_atom_site_aniso_label
_atom_site_aniso_U_11
_atom_site_aniso_U_22
_atom_site_aniso_U_33
_atom_site_aniso_U_23
_atom_site_aniso_U_13
_atom_site_aniso_U_12
Mo1 0.02388(15) 0.02611(17) 0.02472(16) 0.00440(12) 0.00202(11) 0.00120(12)
S1 0.0227(4) 0.0256(5) 0.0236(4) 0.0036(3) -0.0006(3) -0.0002(3)
P1 0.0252(4) 0.0310(5) 0.0277(5) 0.0073(4) 0.0029(4) 0.0015(4)
P2 0.0273(5) 0.0312(5) 0.0331(5) 0.0109(4) 0.0045(4) 0.0026(4)
N1 0.0244(15) 0.0315(18) 0.0272(15) 0.0020(13) 0.0015(12) 0.0011(12)
N2 0.0301(16) 0.0305(18) 0.0322(17) 0.0017(14) 0.0008(14) -0.0011(14)
N3 0.040(2) 0.045(2) 0.044(2) -0.0040(18) -0.0037(17) -0.0022(18)
N4 0.0278(16) 0.0351(19) 0.0267(16) 0.0021(14) -0.0014(13) 0.0027(14)
N5 0.039(2) 0.051(2) 0.0347(19) -0.0045(17) -0.0033(16) 0.0014(18)
C1 0.0283(17) 0.0231(18) 0.0218(17) 0.0023(14) -0.0013(13) -0.0049(14)
C2 0.0275(18) 0.029(2) 0.0271(18) 0.0039(15) 0.0019(14) -0.0012(15)
C3 0.0312(19) 0.031(2) 0.0309(19) 0.0056(16) 0.0014(15) -0.0015(16)
C4 0.0325(19) 0.030(2) 0.0264(18) -0.0004(16) -0.0032(15) -0.0043(16)
C5 0.0276(18) 0.027(2) 0.0275(18) -0.0002(15) -0.0054(14) -0.0020(15)
C6 0.0244(17) 0.0233(19) 0.0278(18) 0.0016(15) -0.0022(14) -0.0042(14)
C7 0.0255(17) 0.029(2) 0.0232(18) 0.0007(14) 0.0008(14) -0.0001(15)
C8 0.0294(18) 0.030(2) 0.0255(18) 0.0033(15) 0.0028(14) 0.0018(15)
C9 0.0304(19) 0.034(2) 0.031(2) 0.0072(17) 0.0029(15) -0.0006(17)
C10 0.0276(19) 0.038(2) 0.035(2) 0.0006(18) 0.0023(15) -0.0037(17)
C11 0.0257(18) 0.037(2) 0.032(2) 0.0028(17) -0.0013(15) 0.0015(16)
C12 0.0280(18) 0.030(2) 0.0249(18) -0.0005(15) 0.0013(14) -0.0023(15)
C13 0.0283(18) 0.028(2) 0.0269(18) 0.0013(15) -0.0040(14) -0.0010(16)
C14 0.0330(19) 0.033(2) 0.0309(19) 0.0006(17) -0.0011(16) 0.0022(17)
C15 0.0301(19) 0.032(2) 0.035(2) 0.0052(17) -0.0010(16) -0.0001(16)
C16 0.038(2) 0.037(2) 0.0242(18) 0.0046(16) -0.0026(15) 0.0008(17)
C17 0.077(4) 0.049(3) 0.038(3) -0.001(2) -0.013(2) -0.005(3)
C18 0.060(3) 0.076(4) 0.038(3) 0.023(3) -0.005(2) -0.016(3)
C19 0.100(4) 0.066(4) 0.030(2) 0.016(2) 0.008(3) 0.037(3)
C20 0.031(2) 0.043(3) 0.054(3) 0.014(2) 0.0032(19) -0.0069(19)
C21 0.025(2) 0.070(4) 0.082(4) 0.027(3) -0.003(2) -0.009(2)
C22 0.033(2) 0.072(4) 0.067(3) 0.025(3) 0.013(2) -0.005(2)
C23 0.043(3) 0.058(3) 0.089(4) 0.002(3) -0.001(3) -0.018(3)
C24 0.039(2) 0.039(2) 0.0286(19) 0.0118(17) 0.0108(16) 0.0104(18)
C25 0.050(3) 0.039(2) 0.031(2) 0.0030(18) 0.0084(18) 0.008(2)
C26 0.041(2) 0.058(3) 0.042(3) 0.017(2) 0.0134(19) 0.016(2)
C27A 0.0300(19) 0.031(4) 0.030(4) 0.000(4) 0.004(4) -0.003(3)
C28A 0.036(8) 0.038(3) 0.040(5) 0.010(7) 0.003(6) -0.006(5)
C29A 0.034(3) 0.034(3) 0.036(3) 0.005(2) -0.006(2) -0.011(2)
C27B 0.0300(19) 0.031(4) 0.030(4) 0.000(4) 0.004(4) -0.003(3)
C28B 0.036(8) 0.038(3) 0.040(5) 0.010(7) 0.003(6) -0.006(5)
C29B 0.034(3) 0.034(3) 0.036(3) 0.005(2) -0.006(2) -0.011(2)
C31 0.038(2) 0.032(2) 0.071(3) 0.021(2) 0.015(2) 0.0026(19)
C32 0.063(3) 0.031(3) 0.084(4) -0.005(3) 0.025(3) -0.015(2)
C33 0.048(3) 0.049(3) 0.122(5) 0.042(3) 0.018(3) 0.013(3)
C34 0.031(2) 0.061(3) 0.0262(19) 0.0132(19) 0.0029(16) 0.007(2)
C35 0.040(2) 0.068(3) 0.029(2) -0.004(2) -0.0020(18) 0.011(2)
C36 0.035(2) 0.094(4) 0.036(2) 0.018(3) 0.0042(19) -0.003(3)
C40A 0.065(7) 0.086(9) 0.093(11) 0.019(9) 0.015(10) 0.005(9)
C41A 0.070(6) 0.088(8) 0.092(7) 0.020(6) 0.015(7) 0.009(7)
O42A 0.061(8) 0.076(8) 0.085(8) 0.013(7) 0.018(7) -0.004(7)
C43A 0.063(9) 0.074(9) 0.102(9) 0.010(8) 0.019(8) 0.012(8)
C44A 0.048(12) 0.096(13) 0.127(16) 0.018(13) 0.018(12) 0.003(10)
C40B 0.065(7) 0.086(9) 0.093(11) 0.019(9) 0.015(10) 0.005(9)
C41B 0.070(6) 0.088(8) 0.092(7) 0.020(6) 0.015(7) 0.009(7)
O42B 0.088(9) 0.107(9) 0.114(8) 0.011(8) 0.019(7) 0.006(8)
C43B 0.091(12) 0.105(11) 0.123(11) 0.007(10) 0.011(10) 0.019(10)
C44B 0.100(14) 0.106(14) 0.122(13) 0.019(12) 0.010(12) -0.004(13)
C51A 0.047(10) 0.076(15) 0.103(16) 0.026(14) 0.010(12) -0.013(10)
C52A 0.068(9) 0.072(11) 0.101(12) 0.006(10) 0.000(10) -0.010(9)
O53A 0.057(6) 0.066(8) 0.095(10) 0.015(7) -0.005(9) -0.004(7)
C54A 0.071(10) 0.086(12) 0.111(13) 0.021(11) -0.009(11) -0.005(9)
C55A 0.062(12) 0.095(19) 0.14(2) 0.031(19) -0.012(17) -0.009(13)

loop_
_atom_type_symbol
_atom_type_description
_atom_type_scat_dispersion_real
_atom_type_scat_dispersion_imag
_atom_type_scat_source
C C 0.0181 0.0091 'International Tables Vol C Tables 4.2.6.8 and 6.1.1.4'
H H 0.0000 0.0000 'International Tables Vol C Tables 4.2.6.8 and 6.1.1.4'
N N 0.0311 0.0180 'International Tables Vol C Tables 4.2.6.8 and 6.1.1.4'
P P 0.2955 0.4335 'International Tables Vol C Tables 4.2.6.8 and 6.1.1.4'
S S 0.3331 0.5567 'International Tables Vol C Tables 4.2.6.8 and 6.1.1.4'
Mo Mo -0.0483 2.7339 'International Tables Vol C Tables 4.2.6.8 and 6.1.1.4'
O O 0.0492 0.0322 'International Tables Vol C Tables 4.2.6.8 and 6.1.1.4'

loop_
_citation_id
_citation_doi
_citation_year
1 10.26434/chemrxiv-2024-2v9z2 2024

loop_
_geom_angle_atom_site_label_1
_geom_angle_atom_site_label_2
_geom_angle_atom_site_label_3
_geom_angle
_geom_angle_site_symmetry_1
_geom_angle_site_symmetry_3
_geom_angle_publ_flag
N4 Mo1 N2 176.36(13) . . ?
N4 Mo1 N1 88.64(13) . . ?
N2 Mo1 N1 94.37(13) . . ?
N4 Mo1 S1 89.95(10) . . ?
N2 Mo1 S1 87.07(10) . . ?
N1 Mo1 S1 178.35(9) . . ?
N4 Mo1 P2 92.29(9) . . ?
N2 Mo1 P2 85.11(9) . . ?
N1 Mo1 P2 101.43(9) . . ?
S1 Mo1 P2 79.50(3) . . ?
N4 Mo1 P1 96.55(10) . . ?
N2 Mo1 P1 84.94(9) . . ?
N1 Mo1 P1 100.32(9) . . ?
S1 Mo1 P1 78.98(3) . . ?
P2 Mo1 P1 156.68(4) . . ?
C1 S1 C7 97.80(17) . . ?
C1 S1 Mo1 107.33(13) . . ?
C7 S1 Mo1 107.58(13) . . ?
C27B P1 C2 101.3(12) . . ?
C27B P1 C24 100.5(10) . . ?
C2 P1 C24 103.71(18) . . ?
C2 P1 C27A 101.2(10) . . ?
C24 P1 C27A 106.1(8) . . ?
C27B P1 Mo1 122.6(6) . . ?
C2 P1 Mo1 103.42(12) . . ?
C24 P1 Mo1 122.11(14) . . ?
C27A P1 Mo1 117.2(5) . . ?
C8 P2 C31 103.9(2) . . ?
C8 P2 C34 101.88(18) . . ?
C31 P2 C34 102.4(2) . . ?
C8 P2 Mo1 103.64(12) . . ?
C31 P2 Mo1 122.47(16) . . ?
C34 P2 Mo1 119.71(15) . . ?
N1 N1 Mo1 176.9(4) 2_565 . ?
N3 N2 Mo1 175.0(3) . . ?
N5 N4 Mo1 176.8(3) . . ?
C6 C1 C2 122.8(3) . . ?
C6 C1 S1 120.0(3) . . ?
C2 C1 S1 117.2(3) . . ?
C3 C2 C1 117.5(3) . . ?
C3 C2 P1 125.5(3) . . ?
C1 C2 P1 116.9(3) . . ?
C4 C3 C2 121.7(4) . . ?
C4 C3 H3 119.1 . . ?
C2 C3 H3 119.1 . . ?
C5 C4 C3 118.0(4) . . ?
C5 C4 C16 120.5(4) . . ?
C3 C4 C16 121.5(4) . . ?
C4 C5 C6 123.0(4) . . ?
C4 C5 H5 118.5 . . ?
C6 C5 H5 118.5 . . ?
C5 C6 C1 116.9(3) . . ?
C5 C6 C13 122.9(3) . . ?
C1 C6 C13 120.2(3) . . ?
C12 C7 C8 123.2(3) . . ?
C12 C7 S1 120.0(3) . . ?
C8 C7 S1 116.7(3) . . ?
C9 C8 C7 117.6(4) . . ?
C9 C8 P2 124.5(3) . . ?
C7 C8 P2 117.8(3) . . ?
C10 C9 C8 121.5(4) . . ?
C10 C9 H9 119.2 . . ?
C8 C9 H9 119.2 . . ?
C11 C10 C9 118.6(4) . . ?
C11 C10 C20 122.4(4) . . ?
C9 C10 C20 119.0(4) . . ?
C10 C11 C12 122.4(4) . . ?
C10 C11 H11 118.8 . . ?
C12 C11 H11 118.8 . . ?
C7 C12 C11 116.6(4) . . ?
C7 C12 C13 120.1(3) . . ?
C11 C12 C13 123.3(3) . . ?
C15 C13 C6 111.7(3) . . ?
C15 C13 C14 106.2(3) . . ?
C6 C13 C14 108.7(3) . . ?
C15 C13 C12 111.6(3) . . ?
C6 C13 C12 108.5(3) . . ?
C14 C13 C12 110.2(3) . . ?
C13 C14 H14A 109.5 . . ?
C13 C14 H14B 109.5 . . ?
H14A C14 H14B 109.5 . . ?
C13 C14 H14C 109.5 . . ?
H14A C14 H14C 109.5 . . ?
H14B C14 H14C 109.5 . . ?
C13 C15 H15A 109.5 . . ?
C13 C15 H15B 109.5 . . ?
H15A C15 H15B 109.5 . . ?
C13 C15 H15C 109.5 . . ?
H15A C15 H15C 109.5 . . ?
H15B C15 H15C 109.5 . . ?
C17 C16 C18 110.8(4) . . ?
C17 C16 C4 108.6(4) . . ?
C18 C16 C4 110.8(3) . . ?
C17 C16 C19 108.9(4) . . ?
C18 C16 C19 106.5(4) . . ?
C4 C16 C19 111.2(3) . . ?
C16 C17 H17A 109.5 . . ?
C16 C17 H17B 109.5 . . ?
H17A C17 H17B 109.5 . . ?
C16 C17 H17C 109.5 . . ?
H17A C17 H17C 109.5 . . ?
H17B C17 H17C 109.5 . . ?
C16 C18 H18A 109.5 . . ?
C16 C18 H18B 109.5 . . ?
H18A C18 H18B 109.5 . . ?
C16 C18 H18C 109.5 . . ?
H18A C18 H18C 109.5 . . ?
H18B C18 H18C 109.5 . . ?
C16 C19 H19A 109.5 . . ?
C16 C19 H19B 109.5 . . ?
H19A C19 H19B 109.5 . . ?
C16 C19 H19C 109.5 . . ?
H19A C19 H19C 109.5 . . ?
H19B C19 H19C 109.5 . . ?
C22 C20 C23 109.7(4) . . ?
C22 C20 C21 107.9(4) . . ?
C23 C20 C21 108.7(4) . . ?
C22 C20 C10 109.3(4) . . ?
C23 C20 C10 109.1(4) . . ?
C21 C20 C10 112.2(4) . . ?
C20 C21 H21A 109.5 . . ?
C20 C21 H21B 109.5 . . ?
H21A C21 H21B 109.5 . . ?
C20 C21 H21C 109.5 . . ?
H21A C21 H21C 109.5 . . ?
H21B C21 H21C 109.5 . . ?
C20 C22 H22A 109.5 . . ?
C20 C22 H22B 109.5 . . ?
H22A C22 H22B 109.5 . . ?
C20 C22 H22C 109.5 . . ?
H22A C22 H22C 109.5 . . ?
H22B C22 H22C 109.5 . . ?
C20 C23 H23A 109.5 . . ?
C20 C23 H23B 109.5 . . ?
H23A C23 H23B 109.5 . . ?
C20 C23 H23C 109.5 . . ?
H23A C23 H23C 109.5 . . ?
H23B C23 H23C 109.5 . . ?
C25 C24 C26 110.3(4) . . ?
C25 C24 P1 111.7(3) . . ?
C26 C24 P1 107.9(3) . . ?
C25 C24 H24 108.9 . . ?
C26 C24 H24 108.9 . . ?
P1 C24 H24 108.9 . . ?
C24 C25 H25A 109.5 . . ?
C24 C25 H25B 109.5 . . ?
H25A C25 H25B 109.5 . . ?
C24 C25 H25C 109.5 . . ?
H25A C25 H25C 109.5 . . ?
H25B C25 H25C 109.5 . . ?
C24 C26 H26A 109.5 . . ?
C24 C26 H26B 109.5 . . ?
H26A C26 H26B 109.5 . . ?
C24 C26 H26C 109.5 . . ?
H26A C26 H26C 109.5 . . ?
H26B C26 H26C 109.5 . . ?
C29A C27A C28A 112(2) . . ?
C29A C27A P1 114.1(18) . . ?
C28A C27A P1 113.2(19) . . ?
C29A C27A H27A 105.7 . . ?
C28A C27A H27A 105.7 . . ?
P1 C27A H27A 105.7 . . ?
C27A C28A H28A 109.5 . . ?
C27A C28A H28B 109.5 . . ?
H28A C28A H28B 109.5 . . ?
C27A C28A H28C 109.5 . . ?
H28A C28A H28C 109.5 . . ?
H28B C28A H28C 109.5 . . ?
C27A C29A H29A 109.5 . . ?
C27A C29A H29B 109.5 . . ?
H29A C29A H29B 109.5 . . ?
C27A C29A H29C 109.5 . . ?
H29A C29A H29C 109.5 . . ?
H29B C29A H29C 109.5 . . ?
C29B C27B C28B 113(3) . . ?
C29B C27B P1 113.1(19) . . ?
C28B C27B P1 118(2) . . ?
C29B C27B H27B 103.7 . . ?
C28B C27B H27B 103.7 . . ?
P1 C27B H27B 103.7 . . ?
C27B C28B H28D 109.5 . . ?
C27B C28B H28E 109.5 . . ?
H28D C28B H28E 109.5 . . ?
C27B C28B H28F 109.5 . . ?
H28D C28B H28F 109.5 . . ?
H28E C28B H28F 109.5 . . ?
C27B C29B H29D 109.5 . . ?
C27B C29B H29E 109.5 . . ?
H29D C29B H29E 109.5 . . ?
C27B C29B H29F 109.5 . . ?
H29D C29B H29F 109.5 . . ?
H29E C29B H29F 109.5 . . ?
C32 C31 C33 110.5(5) . . ?
C32 C31 P2 112.1(3) . . ?
C33 C31 P2 108.1(4) . . ?
C32 C31 H31 108.7 . . ?
C33 C31 H31 108.7 . . ?
P2 C31 H31 108.7 . . ?
C31 C32 H32A 109.5 . . ?
C31 C32 H32B 109.5 . . ?
H32A C32 H32B 109.5 . . ?
C31 C32 H32C 109.5 . . ?
H32A C32 H32C 109.5 . . ?
H32B C32 H32C 109.5 . . ?
C31 C33 H33A 109.5 . . ?
C31 C33 H33B 109.5 . . ?
H33A C33 H33B 109.5 . . ?
C31 C33 H33C 109.5 . . ?
H33A C33 H33C 109.5 . . ?
H33B C33 H33C 109.5 . . ?
C35 C34 C36 109.9(4) . . ?
C35 C34 P2 111.1(3) . . ?
C36 C34 P2 115.2(3) . . ?
C35 C34 H34 106.8 . . ?
C36 C34 H34 106.8 . . ?
P2 C34 H34 106.8 . . ?
C34 C35 H35A 109.5 . . ?
C34 C35 H35B 109.5 . . ?
H35A C35 H35B 109.5 . . ?
C34 C35 H35C 109.5 . . ?
H35A C35 H35C 109.5 . . ?
H35B C35 H35C 109.5 . . ?
C34 C36 H36A 109.5 . . ?
C34 C36 H36B 109.5 . . ?
H36A C36 H36B 109.5 . . ?
C34 C36 H36C 109.5 . . ?
H36A C36 H36C 109.5 . . ?
H36B C36 H36C 109.5 . . ?
C41A C40A C40A 13(2) . 5_657 ?
C41A C40A H40A 109.5 . . ?
C40A C40A H40A 122.4 5_657 . ?
C41A C40A H40B 109.5 . . ?
C40A C40A H40B 103.4 5_657 . ?
H40A C40A H40B 109.5 . . ?
C41A C40A H40C 109.5 . . ?
C40A C40A H40C 102.0 5_657 . ?
H40A C40A H40C 109.5 . . ?
H40B C40A H40C 109.5 . . ?
O42A C41A C40A 109.5(14) . . ?
O42A C41A H41A 109.8 . . ?
C40A C41A H41A 109.8 . . ?
O42A C41A H41B 109.8 . . ?
C40A C41A H41B 109.8 . . ?
H41A C41A H41B 108.2 . . ?
O42A C41A H40B 87(5) . 5_657 ?
C40A C41A H40B 117(7) . 5_657 ?
H41A C41A H40B 121.0 . 5_657 ?
H41B C41A H40B 22.9 . 5_657 ?
O42A C41A H40C 87(4) . 5_657 ?
C40A C41A H40C 118(9) . 5_657 ?
H41A C41A H40C 22.9 . 5_657 ?
H41B C41A H40C 119.7 . 5_657 ?
H40B C41A H40C 123.4 5_657 5_657 ?
O42A C41A H40D 19(7) . 5_657 ?
C40A C41A H40D 100(3) . 5_657 ?
H41A C41A H40D 128.5 . 5_657 ?
H41B C41A H40D 99.8 . 5_657 ?
H40B C41A H40D 77.1 5_657 5_657 ?
H40C C41A H40D 105.6 5_657 5_657 ?
C41A O42A C43A 108.7(16) . . ?
C41A O42A H40D 24(9) . 5_657 ?
C43A O42A H40D 123(3) . 5_657 ?
O42A C43A C44A 110.2(14) . . ?
O42A C43A H43A 109.6 . . ?
C44A C43A H43A 109.6 . . ?
O42A C43A H43B 109.6 . . ?
C44A C43A H43B 109.6 . . ?
H43A C43A H43B 108.1 . . ?
C43A C44A H44A 109.5 . . ?
C43A C44A H44B 109.5 . . ?
H44A C44A H44B 109.5 . . ?
C43A C44A H44C 109.5 . . ?
H44A C44A H44C 109.5 . . ?
H44B C44A H44C 109.5 . . ?
C41B C40B H40D 109.5 . . ?
C41B C40B H40E 109.5 . . ?
H40D C40B H40E 109.5 . . ?
C41B C40B H40F 109.5 . . ?
H40D C40B H40F 109.5 . . ?
H40E C40B H40F 109.5 . . ?
O42B C41B C40B 109.3(14) . . ?
O42B C41B H41C 109.8 . . ?
C40B C41B H41C 109.8 . . ?
O42B C41B H41D 109.8 . . ?
C40B C41B H41D 109.8 . . ?
H41C C41B H41D 108.3 . . ?
H40B C41B H40C 153.5 5_657 5_657 ?
H40B C41B H40D 93.3 5_657 5_657 ?
H40C C41B H40D 111.8 5_657 5_657 ?
C41B O42B C43B 108.1(16) . . ?
O42B C43B C44B 109.5(15) . . ?
O42B C43B H43C 109.8 . . ?
C44B C43B H43C 109.8 . . ?
O42B C43B H43D 109.8 . . ?
C44B C43B H43D 109.8 . . ?
H43C C43B H43D 108.2 . . ?
C43B C44B H44D 109.5 . . ?
C43B C44B H44E 109.5 . . ?
H44D C44B H44E 109.5 . . ?
C43B C44B H44F 109.5 . . ?
H44D C44B H44F 109.5 . . ?
H44E C44B H44F 109.5 . . ?
C52A C51A H51A 109.5 . . ?
C52A C51A H51B 109.5 . . ?
H51A C51A H51B 109.5 . . ?
C52A C51A H51C 109.5 . . ?
H51A C51A H51C 109.5 . . ?
H51B C51A H51C 109.5 . . ?
O53A C52A C51A 108.3(13) . . ?
O53A C52A H52A 110.0 . . ?
C51A C52A H52A 110.0 . . ?
O53A C52A H52B 110.0 . . ?
C51A C52A H52B 110.0 . . ?
H52A C52A H52B 108.4 . . ?
O53A C52A H54A 116(3) . 3_656 ?
C51A C52A H54A 124(3) . 3_656 ?
H52A C52A H54A 86.0 . 3_656 ?
H52B C52A H54A 22.7 . 3_656 ?
C54A O53A C52A 110.3(14) . . ?
O53A C54A C55A 108.7(13) . . ?
O53A C54A H54A 109.9 . . ?
C55A C54A H54A 109.9 . . ?
O53A C54A H54B 109.9 . . ?
C55A C54A H54B 109.9 . . ?
H54A C54A H54B 108.3 . . ?
C54A C55A H55A 109.5 . . ?
C54A C55A H55B 109.5 . . ?
H55A C55A H55B 109.5 . . ?
C54A C55A H55C 109.5 . . ?
H55A C55A H55C 109.5 . . ?
H55B C55A H55C 109.5 . . ?

loop_
_geom_bond_atom_site_label_1
_geom_bond_atom_site_label_2
_geom_bond_distance
_geom_bond_site_symmetry_2
_geom_bond_publ_flag
Mo1 N4 2.023(3) . ?
Mo1 N2 2.044(3) . ?
Mo1 N1 2.066(3) . ?
Mo1 S1 2.3618(9) . ?
Mo1 P2 2.4360(10) . ?
Mo1 P1 2.4471(10) . ?
S1 C1 1.787(4) . ?
S1 C7 1.791(4) . ?
P1 C27B 1.80(3) . ?
P1 C2 1.860(4) . ?
P1 C24 1.863(4) . ?
P1 C27A 1.93(2) . ?
P2 C8 1.856(4) . ?
P2 C31 1.858(5) . ?
P2 C34 1.866(4) . ?
N1 N1 1.115(6) 2_565 ?
N2 N3 1.109(5) . ?
N4 N5 1.113(5) . ?
C1 C6 1.395(5) . ?
C1 C2 1.398(5) . ?
C2 C3 1.395(5) . ?
C3 C4 1.395(5) . ?
C3 H3 0.9500 . ?
C4 C5 1.387(5) . ?
C4 C16 1.533(5) . ?
C5 C6 1.388(5) . ?
C5 H5 0.9500 . ?
C6 C13 1.534(5) . ?
C7 C12 1.392(5) . ?
C7 C8 1.396(5) . ?
C8 C9 1.395(5) . ?
C9 C10 1.391(6) . ?
C9 H9 0.9500 . ?
C10 C11 1.387(6) . ?
C10 C20 1.544(6) . ?
C11 C12 1.405(5) . ?
C11 H11 0.9500 . ?
C12 C13 1.540(5) . ?
C13 C15 1.532(5) . ?
C13 C14 1.536(5) . ?
C14 H14A 0.9800 . ?
C14 H14B 0.9800 . ?
C14 H14C 0.9800 . ?
C15 H15A 0.9800 . ?
C15 H15B 0.9800 . ?
C15 H15C 0.9800 . ?
C16 C17 1.509(6) . ?
C16 C18 1.519(6) . ?
C16 C19 1.534(7) . ?
C17 H17A 0.9800 . ?
C17 H17B 0.9800 . ?
C17 H17C 0.9800 . ?
C18 H18A 0.9800 . ?
C18 H18B 0.9800 . ?
C18 H18C 0.9800 . ?
C19 H19A 0.9800 . ?
C19 H19B 0.9800 . ?
C19 H19C 0.9800 . ?
C20 C22 1.523(7) . ?
C20 C23 1.529(8) . ?
C20 C21 1.530(7) . ?
C21 H21A 0.9800 . ?
C21 H21B 0.9800 . ?
C21 H21C 0.9800 . ?
C22 H22A 0.9800 . ?
C22 H22B 0.9800 . ?
C22 H22C 0.9800 . ?
C23 H23A 0.9800 . ?
C23 H23B 0.9800 . ?
C23 H23C 0.9800 . ?
C24 C25 1.511(6) . ?
C24 C26 1.534(6) . ?
C24 H24 1.0000 . ?
C25 H25A 0.9800 . ?
C25 H25B 0.9800 . ?
C25 H25C 0.9800 . ?
C26 H26A 0.9800 . ?
C26 H26B 0.9800 . ?
C26 H26C 0.9800 . ?
C27A C29A 1.52(3) . ?
C27A C28A 1.527(8) . ?
C27A H27A 1.0000 . ?
C28A H28A 0.9800 . ?
C28A H28B 0.9800 . ?
C28A H28C 0.9800 . ?
C29A H29A 0.9800 . ?
C29A H29B 0.9800 . ?
C29A H29C 0.9800 . ?
C27B C29B 1.51(3) . ?
C27B C28B 1.526(9) . ?
C27B H27B 1.0000 . ?
C28B H28D 0.9800 . ?
C28B H28E 0.9800 . ?
C28B H28F 0.9800 . ?
C29B H29D 0.9800 . ?
C29B H29E 0.9800 . ?
C29B H29F 0.9800 . ?
C31 C32 1.514(8) . ?
C31 C33 1.533(7) . ?
C31 H31 1.0000 . ?
C32 H32A 0.9800 . ?
C32 H32B 0.9800 . ?
C32 H32C 0.9800 . ?
C33 H33A 0.9800 . ?
C33 H33B 0.9800 . ?
C33 H33C 0.9800 . ?
C34 C35 1.510(7) . ?
C34 C36 1.542(6) . ?
C34 H34 1.0000 . ?
C35 H35A 0.9800 . ?
C35 H35B 0.9800 . ?
C35 H35C 0.9800 . ?
C36 H36A 0.9800 . ?
C36 H36B 0.9800 . ?
C36 H36C 0.9800 . ?
C40A C41A 1.498(15) . ?
C40A C40A 1.63(7) 5_657 ?
C40A H40A 0.9800 . ?
C40A H40B 0.9800 . ?
C40A H40C 0.9800 . ?
C41A O42A 1.394(16) . ?
C41A H41A 0.9900 . ?
C41A H41B 0.9900 . ?
C41A H40D 0.84(6) 5_657 ?
O42A C43A 1.399(15) . ?
O42A H40D 0.66(5) 5_657 ?
C43A C44A 1.498(16) . ?
C43A H43A 0.9900 . ?
C43A H43B 0.9900 . ?
C44A H44A 0.9800 . ?
C44A H44B 0.9800 . ?
C44A H44C 0.9800 . ?
C40B C41B 1.499(16) . ?
C40B H40D 0.9800 . ?
C40B H40E 0.9800 . ?
C40B H40F 0.9800 . ?
C40B H40D 1.28(5) 5_657 ?
C41B O42B 1.395(16) . ?
C41B H41C 0.9900 . ?
C41B H41D 0.9900 . ?
O42B C43B 1.396(16) . ?
C43B C44B 1.495(16) . ?
C43B H43C 0.9900 . ?
C43B H43D 0.9900 . ?
C44B H44D 0.9800 . ?
C44B H44E 0.9800 . ?
C44B H44F 0.9800 . ?
C51A C52A 1.502(16) . ?
C51A H51A 0.9800 . ?
C51A H51B 0.9800 . ?
C51A H51C 0.9800 . ?
C52A O53A 1.395(15) . ?
C52A H52A 0.9900 . ?
C52A H52B 0.9900 . ?
C52A H54A 0.79(3) 3_656 ?
O53A C54A 1.393(15) . ?
C54A C55A 1.503(16) . ?
C54A H54A 0.9900 . ?
C54A H54B 0.9900 . ?
C55A H55A 0.9800 . ?
C55A H55B 0.9800 . ?
C55A H55C 0.9800 . ?

loop_
_geom_hbond_atom_site_label_D
_geom_hbond_atom_site_label_H
_geom_hbond_atom_site_label_A
_geom_hbond_distance_DH
_geom_hbond_distance_HA
_geom_hbond_distance_DA
_geom_hbond_angle_DHA
_geom_hbond_site_symmetry_A
_geom_hbond_publ_flag
C26 H26A N1 0.98 2.79 3.687(5) 151.8 . yes
C33 H33B N1 0.98 2.88 3.757(6) 150.0 . yes
C25 H25C N2 0.98 2.71 3.257(5) 115.6 . yes
C32 H32B N2 0.98 2.68 3.250(6) 117.2 . yes
C25 H25C N3 0.98 2.86 3.338(6) 111.2 . yes
C32 H32B N3 0.98 2.82 3.322(7) 112.6 . yes
C29A^a H29A^a N4 0.98 2.63 3.459(9) 143.0 . yes
C29B^b H29D^b N4 0.98 2.52 3.387(9) 147.9 . yes
C35 H35B N4 0.98 2.64 3.433(6) 138.1 . yes
C29A^a H29A^a N5 0.98 2.72 3.617(9) 152.6 . yes
C29B^b H29D^b N5 0.98 2.68 3.537(10) 146.8 . yes
C35 H35B N5 0.98 2.70 3.509(6) 139.8 . yes
C14 H14A S1 0.98 2.61 3.269(4) 125.1 . yes

loop_
_geom_torsion_atom_site_label_1
_geom_torsion_atom_site_label_2
_geom_torsion_atom_site_label_3
_geom_torsion_atom_site_label_4
_geom_torsion
_geom_torsion_site_symmetry_1
_geom_torsion_site_symmetry_2
_geom_torsion_site_symmetry_3
_geom_torsion_site_symmetry_4
_geom_torsion_publ_flag
C7 S1 C1 C6 -37.5(3) . . . . ?
Mo1 S1 C1 C6 -148.8(3) . . . . ?
C7 S1 C1 C2 141.0(3) . . . . ?
Mo1 S1 C1 C2 29.7(3) . . . . ?
C6 C1 C2 C3 -0.7(6) . . . . ?
S1 C1 C2 C3 -179.1(3) . . . . ?
C6 C1 C2 P1 177.5(3) . . . . ?
S1 C1 C2 P1 -0.9(4) . . . . ?
C27B P1 C2 C3 -80.9(9) . . . . ?
C24 P1 C2 C3 23.0(4) . . . . ?
C27A P1 C2 C3 -86.9(7) . . . . ?
Mo1 P1 C2 C3 151.4(3) . . . . ?
C27B P1 C2 C1 101.1(8) . . . . ?
C24 P1 C2 C1 -155.0(3) . . . . ?
C27A P1 C2 C1 95.1(7) . . . . ?
Mo1 P1 C2 C1 -26.7(3) . . . . ?
C1 C2 C3 C4 1.5(6) . . . . ?
P1 C2 C3 C4 -176.5(3) . . . . ?
C2 C3 C4 C5 -1.0(6) . . . . ?
C2 C3 C4 C16 178.3(4) . . . . ?
C3 C4 C5 C6 -0.4(6) . . . . ?
C16 C4 C5 C6 -179.7(4) . . . . ?
C4 C5 C6 C1 1.2(6) . . . . ?
C4 C5 C6 C13 -178.2(4) . . . . ?
C2 C1 C6 C5 -0.7(6) . . . . ?
S1 C1 C6 C5 177.7(3) . . . . ?
C2 C1 C6 C13 178.8(3) . . . . ?
S1 C1 C6 C13 -2.8(5) . . . . ?
C1 S1 C7 C12 38.1(3) . . . . ?
Mo1 S1 C7 C12 149.2(3) . . . . ?
C1 S1 C7 C8 -139.8(3) . . . . ?
Mo1 S1 C7 C8 -28.7(3) . . . . ?
C12 C7 C8 C9 1.2(6) . . . . ?
S1 C7 C8 C9 179.1(3) . . . . ?
C12 C7 C8 P2 -176.5(3) . . . . ?
S1 C7 C8 P2 1.3(4) . . . . ?
C31 P2 C8 C9 -23.3(4) . . . . ?
C34 P2 C8 C9 82.8(4) . . . . ?
Mo1 P2 C8 C9 -152.3(3) . . . . ?
C31 P2 C8 C7 154.3(3) . . . . ?
C34 P2 C8 C7 -99.6(3) . . . . ?
Mo1 P2 C8 C7 25.3(3) . . . . ?
C7 C8 C9 C10 -2.3(6) . . . . ?
P2 C8 C9 C10 175.3(3) . . . . ?
C8 C9 C10 C11 1.7(6) . . . . ?
C8 C9 C10 C20 -177.1(4) . . . . ?
C9 C10 C11 C12 0.1(6) . . . . ?
C20 C10 C11 C12 178.8(4) . . . . ?
C8 C7 C12 C11 0.4(6) . . . . ?
S1 C7 C12 C11 -177.4(3) . . . . ?
C8 C7 C12 C13 179.4(3) . . . . ?
S1 C7 C12 C13 1.6(5) . . . . ?
C10 C11 C12 C7 -1.1(6) . . . . ?
C10 C11 C12 C13 180.0(4) . . . . ?
C5 C6 C13 C15 -8.4(5) . . . . ?
C1 C6 C13 C15 172.2(3) . . . . ?
C5 C6 C13 C14 108.5(4) . . . . ?
C1 C6 C13 C14 -70.9(4) . . . . ?
C5 C6 C13 C12 -131.7(4) . . . . ?
C1 C6 C13 C12 48.9(4) . . . . ?
C7 C12 C13 C15 -171.6(3) . . . . ?
C11 C12 C13 C15 7.3(5) . . . . ?
C7 C12 C13 C6 -48.2(4) . . . . ?
C11 C12 C13 C6 130.7(4) . . . . ?
C7 C12 C13 C14 70.7(4) . . . . ?
C11 C12 C13 C14 -110.5(4) . . . . ?
C5 C4 C16 C17 99.7(5) . . . . ?
C3 C4 C16 C17 -79.6(5) . . . . ?
C5 C4 C16 C18 -138.4(4) . . . . ?
C3 C4 C16 C18 42.4(6) . . . . ?
C5 C4 C16 C19 -20.1(6) . . . . ?
C3 C4 C16 C19 160.6(4) . . . . ?
C11 C10 C20 C22 118.1(5) . . . . ?
C9 C10 C20 C22 -63.2(6) . . . . ?
C11 C10 C20 C23 -122.0(5) . . . . ?
C9 C10 C20 C23 56.8(6) . . . . ?
C11 C10 C20 C21 -1.5(6) . . . . ?
C9 C10 C20 C21 177.2(4) . . . . ?
C27B P1 C24 C25 168.9(11) . . . . ?
C2 P1 C24 C25 64.4(3) . . . . ?
C27A P1 C24 C25 170.6(10) . . . . ?
Mo1 P1 C24 C25 -51.4(3) . . . . ?
C27B P1 C24 C26 -69.6(11) . . . . ?
C2 P1 C24 C26 -174.1(3) . . . . ?
C27A P1 C24 C26 -67.9(10) . . . . ?
Mo1 P1 C24 C26 70.1(3) . . . . ?
C2 P1 C27B C29B -166.2(15) . . . . ?
C24 P1 C27B C29B 87.4(15) . . . . ?
Mo1 P1 C27B C29B -52(2) . . . . ?
C2 P1 C27B C28B 59(4) . . . . ?
C24 P1 C27B C28B -47(4) . . . . ?
Mo1 P1 C27B C28B 173(3) . . . . ?
C8 P2 C31 C32 -66.0(4) . . . . ?
C34 P2 C31 C32 -171.7(3) . . . . ?
Mo1 P2 C31 C32 50.5(4) . . . . ?
C8 P2 C31 C33 172.0(4) . . . . ?
C34 P2 C31 C33 66.3(4) . . . . ?
Mo1 P2 C31 C33 -71.5(4) . . . . ?
C8 P2 C34 C35 55.1(3) . . . . ?
C31 P2 C34 C35 162.4(3) . . . . ?
Mo1 P2 C34 C35 -58.3(3) . . . . ?
C8 P2 C34 C36 -70.6(4) . . . . ?
C31 P2 C34 C36 36.7(4) . . . . ?
Mo1 P2 C34 C36 176.0(3) . . . . ?
C40A C40A C41A O42A 4(20) 5_657 . . . ?
C40A C41A O42A C43A 170(4) . . . . ?
C41A O42A C43A C44A 76(5) . . . . ?
C40B C41B O42B C43B -179(5) . . . . ?
C41B O42B C43B C44B 177(4) . . . . ?
C51A C52A O53A C54A 176(3) . . . . ?
C52A O53A C54A C55A 175(3) . . . . ?
